data_2242363
loop_
_publ_author_name
'Brieger, Lukas'
'Hermann, Andreas'
'Unkelbach, Christian'
'Strohmann, Carsten'

_publ_section_title
;
 Crystal structure and quantum-chemical calculations of a
 trimethylaluminium--THF adduct
;
_journal_coeditor_code LH5865
_journal_issue 2
_journal_name_full 'Acta Crystallographica Section E'
_journal_page_first 267
_journal_page_last 270
_journal_paper_doi 10.1107/S2056989018001275
_journal_volume 74
_journal_year 2018
_chemical_formula_iupac '[Al (C H3)3 (C4 H8 O)]'
_chemical_formula_moiety 'C7 H17 Al O'
_chemical_formula_sum 'C7 H17 Al O'
_chemical_formula_weight 144.18
_chemical_name_systematic
;
Trimethyl(tetrahydrofuran-\k<i>O</i>)aluminium(III)
;
_space_group_crystal_system monoclinic
_space_group_IT_number 14
_space_group_name_Hall '-P 2ybc'
_space_group_name_H-M_alt 'P 1 21/c 1'
_symmetry_space_group_name_Hall '-P 2ybc'
_symmetry_space_group_name_H-M 'P 1 21/c 1'
_atom_sites_solution_hydrogens geom
_atom_sites_solution_primary direct
_audit_creation_method
;
Olex2 1.2
(compiled 2017.08.10 svn.r3458 for OlexSys, GUI svn.r5381)
;
_cell_angle_alpha 90
_cell_angle_beta 98.845(8)
_cell_angle_gamma 90
_cell_formula_units_Z 4
_cell_length_a 7.7034(6)
_cell_length_b 9.1228(7)
_cell_length_c 13.6833(11)
_cell_measurement_reflns_used 8661
_cell_measurement_temperature 150
_cell_measurement_theta_max 29.3846
_cell_measurement_theta_min 2.2281
_cell_volume 950.18(13)
_computing_cell_refinement
;
CrysAlis PRO (Oxford Diffraction, 2010)
;
_computing_data_collection
;
CrysAlis PRO (Oxford Diffraction, 2010)
;
_computing_data_reduction
;
CrysAlis PRO (Oxford Diffraction, 2010)
;
_computing_molecular_graphics
;
<i>OLEX2</i> (Dolomanov <i>et al.</i>,  2009)
;
_computing_publication_material
;
<i>OLEX2</i> (Dolomanov <i>et al.</i>,  2009)
;
_computing_structure_refinement
;
SHELXL2014 (Sheldrick, 2015)
;
_computing_structure_solution
;
SIR2004 (Burla <i>et al.</i>,  2007)
;
_diffrn_ambient_temperature 150
_diffrn_detector_area_resol_mean 16.0560
_diffrn_measured_fraction_theta_full 1.000
_diffrn_measured_fraction_theta_max 1.000
_diffrn_measurement_device_type 'Oxford Diffraction Xcalibur Sapphire3'
_diffrn_measurement_method '\w scans'
_diffrn_radiation_monochromator graphite
_diffrn_radiation_type MoK\a
_diffrn_radiation_wavelength 0.71073
_diffrn_reflns_av_R_equivalents 0.0853
_diffrn_reflns_limit_h_max 9
_diffrn_reflns_limit_h_min -9
_diffrn_reflns_limit_k_max 11
_diffrn_reflns_limit_k_min -11
_diffrn_reflns_limit_l_max 17
_diffrn_reflns_limit_l_min -17
_diffrn_reflns_number 16552
_diffrn_reflns_theta_full 25.242
_diffrn_reflns_theta_max 26.998
_diffrn_reflns_theta_min 2.676
_exptl_absorpt_coefficient_mu 0.148
_exptl_absorpt_correction_T_max 0.971
_exptl_absorpt_correction_T_min 0.76728
_exptl_absorpt_correction_type multi-scan
_exptl_absorpt_process_details
;
(CrysAlis PRO; Oxford Diffraction, 2010)
;
_exptl_crystal_colour colourless
_exptl_crystal_density_diffrn 1.008
_exptl_crystal_description block
_exptl_crystal_F_000 320
_exptl_crystal_size_max 0.4
_exptl_crystal_size_mid 0.4
_exptl_crystal_size_min 0.2
_refine_diff_density_max 0.894
_refine_diff_density_min -0.325
_refine_ls_extinction_method none
_refine_ls_goodness_of_fit_ref 1.086
_refine_ls_hydrogen_treatment constr
_refine_ls_matrix_type full
_refine_ls_number_parameters 85
_refine_ls_number_reflns 2071
_refine_ls_number_restraints 0
_refine_ls_restrained_S_all 1.086
_refine_ls_R_factor_all 0.0625
_refine_ls_R_factor_gt 0.0539
_refine_ls_shift/su_max 0.001
_refine_ls_shift/su_mean 0.000
_refine_ls_structure_factor_coef Fsqd
_refine_ls_weighting_details 'w=1/[\s^2^(Fo^2^)+(0.1010P)^2^+0.0468P] where P=(Fo^2^+2Fc^2^)/3'
_refine_ls_weighting_scheme calc
_refine_ls_wR_factor_gt 0.1477
_refine_ls_wR_factor_ref 0.1518
_reflns_number_gt 1664
_reflns_number_total 2071
_reflns_threshold_expression 'I > 2\s(I)'
_cod_data_source_file lh5865sup1.cif
_cod_data_source_block I
_cod_database_code 2242363
_shelx_space_group_comment
;
The symmetry employed for this shelxl refinement is uniquely defined
by the following loop, which should always be used as a source of
symmetry information in preference to the above space-group names.
They are only intended as comments.
;
_shelx_estimated_absorpt_t_min 0.943
_shelx_estimated_absorpt_t_max 0.971

loop_
_space_group_symop_operation_xyz
'x, y, z'
'-x, y+1/2, -z+1/2'
'-x, -y, -z'
'x, -y-1/2, z-1/2'

loop_
_atom_site_type_symbol
_atom_site_label
_atom_site_fract_x
_atom_site_fract_y
_atom_site_fract_z
_atom_site_U_iso_or_equiv
_atom_site_adp_type
_atom_site_calc_flag
_atom_site_occupancy
O O1 0.23608(15) 0.37473(13) 0.62125(9) 0.0358(3) Uani d 1
C C1 0.4234(2) 0.3761(2) 0.61379(15) 0.0403(4) Uani d 1
H H1A 0.4953 0.3839 0.6801 0.048 Uiso calc 1
H H1B 0.4521 0.4592 0.5726 0.048 Uiso calc 1
C C2 0.4549(3) 0.2322(2) 0.56601(16) 0.0500(5) Uani d 1
H H2A 0.5778 0.1990 0.5853 0.060 Uiso calc 1
H H2B 0.4284 0.2389 0.4930 0.060 Uiso calc 1
C C3 0.3280(3) 0.1316(2) 0.60652(16) 0.0507(5) Uani d 1
H H3A 0.3019 0.0440 0.5642 0.061 Uiso calc 1
H H3B 0.3748 0.1000 0.6747 0.061 Uiso calc 1
C C4 0.1680(3) 0.2259(2) 0.60476(16) 0.0445(5) Uani d 1
H H4B 0.0906 0.2184 0.5401 0.053 Uiso calc 1
H H4A 0.1006 0.1966 0.6576 0.053 Uiso calc 1
C C5 0.2460(3) 0.7005(2) 0.65333(15) 0.0439(5) Uani d 1
H H5A 0.3731 0.6915 0.6742 0.066 Uiso calc 1
H H5B 0.2022 0.7858 0.6856 0.066 Uiso calc 1
H H5C 0.2212 0.7130 0.5814 0.066 Uiso calc 1
C C6 0.1905(3) 0.4582(2) 0.83000(15) 0.0461(5) Uani d 1
H H6A 0.1225 0.3705 0.8410 0.069 Uiso calc 1
H H6B 0.1635 0.5367 0.8742 0.069 Uiso calc 1
H H6C 0.3162 0.4354 0.8438 0.069 Uiso calc 1
C C7 -0.1208(3) 0.5008(2) 0.63514(15) 0.0436(5) Uani d 1
H H7A -0.1357 0.5156 0.5634 0.065 Uiso calc 1
H H7B -0.1902 0.5737 0.6648 0.065 Uiso calc 1
H H7C -0.1608 0.4021 0.6493 0.065 Uiso calc 1
Al Al1 0.12856(7) 0.52245(6) 0.69114(4) 0.0335(2) Uani d 1

loop_
_atom_site_aniso_label
_atom_site_aniso_U_11
_atom_site_aniso_U_22
_atom_site_aniso_U_33
_atom_site_aniso_U_12
_atom_site_aniso_U_13
_atom_site_aniso_U_23
O1 0.0322(7) 0.0311(6) 0.0447(7) -0.0050(5) 0.0082(5) -0.0018(5)
C1 0.0311(9) 0.0408(10) 0.0500(11) -0.0005(7) 0.0088(7) 0.0007(8)
C2 0.0481(11) 0.0471(12) 0.0560(13) 0.0081(9) 0.0119(9) -0.0046(9)
C3 0.0624(14) 0.0336(10) 0.0554(13) 0.0024(9) 0.0067(10) 0.0011(8)
C4 0.0451(10) 0.0351(10) 0.0535(12) -0.0111(8) 0.0087(8) -0.0039(8)
C5 0.0456(11) 0.0368(10) 0.0508(12) -0.0022(8) 0.0117(8) 0.0014(8)
C6 0.0474(11) 0.0526(12) 0.0368(10) -0.0045(9) 0.0021(8) 0.0038(8)
C7 0.0342(10) 0.0541(12) 0.0419(11) 0.0013(8) 0.0037(8) 0.0035(8)
Al1 0.0318(3) 0.0352(3) 0.0336(3) -0.0007(2) 0.0048(2) 0.00140(19)

loop_
_atom_type_symbol
_atom_type_description
_atom_type_scat_dispersion_real
_atom_type_scat_dispersion_imag
_atom_type_scat_source
C C 0.0030 0.0020 'International Tables Vol C Tables 4.2.6.8 and 6.1.1.4'
H H 0.0000 0.0000 'International Tables Vol C Tables 4.2.6.8 and 6.1.1.4'
Al Al 0.0650 0.0510 'International Tables Vol C Tables 4.2.6.8 and 6.1.1.4'
O O 0.0110 0.0060 'International Tables Vol C Tables 4.2.6.8 and 6.1.1.4'

loop_
_geom_angle_atom_site_label_1
_geom_angle_atom_site_label_2
_geom_angle_atom_site_label_3
_geom_angle
_geom_angle_publ_flag
O1 C1 C2 104.49(15) ?
C1 C2 C3 102.38(16) ?
C4 C3 C2 102.87(16) ?
O1 C4 C3 104.82(15) ?
O1 Al1 C5 101.44(7) ?
O1 Al1 C6 102.27(8) ?
O1 Al1 C7 101.92(8) ?
C5 Al1 C6 116.43(9) y
C5 Al1 C7 116.24(9) y
C6 Al1 C7 114.97(9) y
C1 O1 Al1 122.45(10) y
C4 O1 Al1 124.00(11) y
C4 O1 C1 109.40(13) y

loop_
_geom_bond_atom_site_label_1
_geom_bond_atom_site_label_2
_geom_bond_distance
_geom_bond_publ_flag
O1 C1 1.462(2) ?
O1 C4 1.460(2) ?
O1 Al1 1.9131(13) y
C1 C2 1.503(3) ?
C2 C3 1.508(3) ?
C3 C4 1.500(3) ?
C5 Al1 1.9671(19) y
C6 Al1 1.976(2) y
C7 Al1 1.965(2) y

_cod_database_fobs_code 2242363
